data_4338228
loop_
_publ_author_name
'Li, Ping'
'Amirjalayer, Saeed'
'Hartl, Franti\<sek'
'Lutz, Martin'
'Bruin, Bas de'
'Becker, Ren\'e'
'Woutersen, Sander'
'Reek, Joost N. H.'

_publ_section_title
;
 Direct Probing of Photoinduced Electron Transfer in a Self-Assembled
 Biomimetic [2Fe2S]-Hydrogenase Complex Using Ultrafast Vibrational
 Spectroscopy.
;
_journal_issue 10
_journal_name_full 'Inorganic chemistry'
_journal_page_first 5373
_journal_page_last 5383
_journal_paper_doi 10.1021/ic500777d
_journal_volume 53
_journal_year 2014
_chemical_formula_moiety 'C48 H32 Fe2 N2 O6 P2 S2'
_chemical_formula_sum 'C48 H32 Fe2 N2 O6 P2 S2'
_chemical_formula_weight 970.51
_chemical_name_systematic
;
 ?
;
_space_group_crystal_system monoclinic
_space_group_IT_number 14
_space_group_name_Hall '-P 2yn'
_space_group_name_H-M_alt 'P 1 21/n 1'
_symmetry_space_group_name_Hall '-P 2yn'
_symmetry_space_group_name_H-M 'P 1 21/n 1'
_atom_sites_solution_hydrogens difmap
_atom_sites_solution_primary direct
_atom_sites_solution_secondary difmap
_audit_creation_method SHELXL-2012
_cell_angle_alpha 90
_cell_angle_beta 102.6934(14)
_cell_angle_gamma 90
_cell_formula_units_Z 4
_cell_length_a 16.6507(7)
_cell_length_b 11.0083(4)
_cell_length_c 26.1126(11)
_cell_measurement_reflns_used 9870
_cell_measurement_temperature 150(2)
_cell_measurement_theta_max 27.51
_cell_measurement_theta_min 2.28
_cell_volume 4669.4(3)
_computing_cell_refinement 'SAINT V8.27B'
_computing_data_collection Apex2
_computing_data_reduction 'SAINT V8.27B, SADABS-2012/1, Squeeze'
_computing_structure_refinement 'SHELXL-2012 (Sheldrick, 2012)'
_computing_structure_solution 'SHELXS-97 (Sheldrick, 2008)'
_diffrn_ambient_temperature 150(2)
_diffrn_measured_fraction_theta_full 1.000
_diffrn_measured_fraction_theta_max 0.996
_diffrn_measurement_device_type 'Bruker Kappa ApexII'
_diffrn_measurement_method '\f and \w scans'
_diffrn_radiation_type MoK\a
_diffrn_radiation_wavelength 0.71073
_diffrn_reflns_av_R_equivalents 0.0268
_diffrn_reflns_av_unetI/netI 0.0214
_diffrn_reflns_Laue_measured_fraction_full 1.000
_diffrn_reflns_Laue_measured_fraction_max 0.996
_diffrn_reflns_limit_h_max 21
_diffrn_reflns_limit_h_min -21
_diffrn_reflns_limit_k_max 14
_diffrn_reflns_limit_k_min -13
_diffrn_reflns_limit_l_max 33
_diffrn_reflns_limit_l_min -33
_diffrn_reflns_number 57295
_diffrn_reflns_point_group_measured_fraction_full 1.000
_diffrn_reflns_point_group_measured_fraction_max 0.996
_diffrn_reflns_theta_full 25.242
_diffrn_reflns_theta_max 27.583
_diffrn_reflns_theta_min 1.330
_diffrn_source 'sealed tube'
_exptl_absorpt_coefficient_mu 0.828
_exptl_absorpt_correction_T_max 0.7456
_exptl_absorpt_correction_T_min 0.6516
_exptl_absorpt_correction_type multi-scan
_exptl_absorpt_process_details SADABS-2012/1
_exptl_crystal_colour black
_exptl_crystal_density_diffrn 1.381
_exptl_crystal_description plate
_exptl_crystal_F_000 1984
_exptl_crystal_size_max 0.33
_exptl_crystal_size_mid 0.27
_exptl_crystal_size_min 0.09
_refine_diff_density_max 0.693
_refine_diff_density_min -0.364
_refine_diff_density_rms 0.070
_refine_ls_extinction_method none
_refine_ls_goodness_of_fit_ref 1.058
_refine_ls_hydrogen_treatment constr
_refine_ls_matrix_type full
_refine_ls_number_parameters 559
_refine_ls_number_reflns 10767
_refine_ls_number_restraints 0
_refine_ls_restrained_S_all 1.058
_refine_ls_R_factor_all 0.0499
_refine_ls_R_factor_gt 0.0379
_refine_ls_shift/su_max 0.001
_refine_ls_shift/su_mean 0.000
_refine_ls_structure_factor_coef Fsqd
_refine_ls_weighting_details
;
 w=1/[\s^2^(Fo^2^)+(0.0515P)^2^+3.9626P]
 where P=(Fo^2^+2Fc^2^)/3
;
_refine_ls_weighting_scheme calc
_refine_ls_wR_factor_gt 0.0959
_refine_ls_wR_factor_ref 0.1036
_reflns_Friedel_coverage 0.000
_reflns_number_gt 8956
_reflns_number_total 10767
_reflns_threshold_expression 'I > 2\s(I)'
_cod_data_source_file ic500777d_si_002.cif
_cod_data_source_block l0500a
_cod_depositor_comments 'Adding full bibliography for 4338227--4338229.cif.'
_cod_database_code 4338228
_shelx_space_group_comment
;
The symmetry employed for this shelxl refinement is uniquely defined
by the following loop, which should always be used as a source of
symmetry information in preference to the above space-group names.
They are only intended as comments.
;
_shelxl_version_number 2012-9

loop_
_space_group_symop_operation_xyz
'x, y, z'
'-x+1/2, y+1/2, -z+1/2'
'-x, -y, -z'
'x-1/2, -y-1/2, z-1/2'

loop_
_atom_site_label
_atom_site_type_symbol
_atom_site_fract_x
_atom_site_fract_y
_atom_site_fract_z
_atom_site_U_iso_or_equiv
_atom_site_adp_type
_atom_site_occupancy
_atom_site_site_symmetry_order
_atom_site_calc_flag
_atom_site_refinement_flags_posn
_atom_site_refinement_flags_adp
Fe1 Fe 0.50561(2) 0.88642(3) 0.15213(2) 0.01937(7) Uani 1 1 d . .
Fe2 Fe 0.53090(2) 1.11365(3) 0.16659(2) 0.02735(8) Uani 1 1 d . .
O1 O 0.33883(10) 0.88353(19) 0.08822(7) 0.0420(5) Uani 1 1 d . .
O2 O 0.38576(16) 1.2260(3) 0.09923(13) 0.0978(10) Uani 1 1 d . .
O3 O 0.47785(15) 1.1503(2) 0.26558(10) 0.0660(7) Uani 1 1 d . .
O4 O 0.64939(14) 1.31083(19) 0.16649(7) 0.0504(5) Uani 1 1 d . .
C1 C 0.40479(13) 0.8836(2) 0.11401(8) 0.0268(4) Uani 1 1 d . .
C2 C 0.44130(18) 1.1819(3) 0.12710(13) 0.0529(8) Uani 1 1 d . .
C3 C 0.49810(16) 1.1367(2) 0.22689(12) 0.0407(6) Uani 1 1 d . .
C4 C 0.60324(15) 1.2350(2) 0.16763(9) 0.0325(5) Uani 1 1 d . .
S11 S 0.54098(3) 1.01082(5) 0.09322(2) 0.02196(11) Uani 1 1 d . .
S21 S 0.61387(3) 0.96473(5) 0.20789(2) 0.02155(11) Uani 1 1 d . .
O11 O 0.89849(11) 0.9915(2) 0.01394(7) 0.0520(6) Uani 1 1 d . .
O21 O 1.00887(9) 0.94169(17) 0.18737(6) 0.0313(4) Uani 1 1 d . .
N11 N 0.95408(11) 0.96709(19) 0.10060(7) 0.0292(4) Uani 1 1 d . .
N21 N 1.1022(2) 0.6049(3) 0.04113(14) 0.0716(9) Uani 1 1 d . .
C11 C 0.64577(12) 1.00053(19) 0.08911(8) 0.0214(4) Uani 1 1 d . .
C21 C 0.65873(13) 1.0123(2) 0.03883(8) 0.0310(5) Uani 1 1 d . .
H21 H 0.6129 1.0240 0.0104 0.037 Uiso 1 1 calc R U
C31 C 0.73752(14) 1.0071(3) 0.02912(9) 0.0351(6) Uani 1 1 d . .
H31 H 0.7450 1.0149 -0.0058 0.042 Uiso 1 1 calc R U
C41 C 0.80460(13) 0.9909(2) 0.06990(8) 0.0276(5) Uani 1 1 d . .
C51 C 0.79399(12) 0.97720(19) 0.12174(8) 0.0201(4) Uani 1 1 d . .
C61 C 0.86363(11) 0.95750(19) 0.16277(8) 0.0205(4) Uani 1 1 d . .
C71 C 0.85406(12) 0.9394(2) 0.21319(8) 0.0231(4) Uani 1 1 d . .
H71 H 0.9008 0.9238 0.2406 0.028 Uiso 1 1 calc R U
C81 C 0.77585(12) 0.9439(2) 0.22426(8) 0.0227(4) Uani 1 1 d . .
H81 H 0.7702 0.9319 0.2593 0.027 Uiso 1 1 calc R U
C91 C 0.70665(11) 0.96534(19) 0.18536(7) 0.0188(4) Uani 1 1 d . .
C101 C 0.71345(11) 0.98217(18) 0.13234(7) 0.0187(4) Uani 1 1 d . .
C111 C 0.88740(14) 0.9845(2) 0.05837(9) 0.0337(5) Uani 1 1 d . .
C121 C 0.94740(12) 0.9544(2) 0.15238(8) 0.0236(4) Uani 1 1 d . .
C131 C 1.03645(13) 0.9596(2) 0.08867(9) 0.0334(5) Uani 1 1 d . .
H13A H 1.0781 0.9858 0.1199 0.040 Uiso 1 1 calc R U
H13B H 1.0390 1.0165 0.0597 0.040 Uiso 1 1 calc R U
C141 C 1.05765(14) 0.8345(3) 0.07335(9) 0.0344(5) Uani 1 1 d . .
C151 C 0.99991(17) 0.7445(3) 0.05717(12) 0.0492(7) Uani 1 1 d . .
H151 H 0.9436 0.7591 0.0568 0.059 Uiso 1 1 calc R U
C161 C 1.0242(2) 0.6335(3) 0.04162(16) 0.0666(10) Uani 1 1 d . .
H161 H 0.9831 0.5735 0.0305 0.080 Uiso 1 1 calc R U
C171 C 1.1579(2) 0.6927(4) 0.05659(14) 0.0610(9) Uani 1 1 d . .
H171 H 1.2139 0.6755 0.0569 0.073 Uiso 1 1 calc R U
C181 C 1.13838(16) 0.8070(3) 0.07218(11) 0.0453(7) Uani 1 1 d . .
H181 H 1.1802 0.8665 0.0820 0.054 Uiso 1 1 calc R U
P12 P 0.54078(3) 0.71108(5) 0.12533(2) 0.02135(11) Uani 1 1 d . .
P22 P 0.46601(3) 0.78763(5) 0.21629(2) 0.02369(12) Uani 1 1 d . .
C12 C 0.52329(13) 0.5939(2) 0.17091(9) 0.0278(5) Uani 1 1 d . .
H12 H 0.5384 0.5118 0.1669 0.033 Uiso 1 1 calc R U
C22 C 0.48893(13) 0.6272(2) 0.20971(9) 0.0271(5) Uani 1 1 d . .
H22 H 0.4764 0.5689 0.2336 0.032 Uiso 1 1 calc R U
C32 C 0.64800(13) 0.6836(2) 0.12203(8) 0.0248(4) Uani 1 1 d . .
C42 C 0.70417(14) 0.6544(3) 0.16781(10) 0.0372(6) Uani 1 1 d . .
H42 H 0.6861 0.6471 0.1997 0.045 Uiso 1 1 calc R U
C52 C 0.78632(16) 0.6355(3) 0.16777(13) 0.0488(7) Uani 1 1 d . .
H52 H 0.8239 0.6144 0.1995 0.059 Uiso 1 1 calc R U
C62 C 0.81385(16) 0.6473(3) 0.12191(12) 0.0446(7) Uani 1 1 d . .
H62 H 0.8701 0.6331 0.1218 0.053 Uiso 1 1 calc R U
C72 C 0.75932(16) 0.6797(3) 0.07636(11) 0.0428(6) Uani 1 1 d . .
H72 H 0.7783 0.6895 0.0449 0.051 Uiso 1 1 calc R U
C82 C 0.67669(15) 0.6980(2) 0.07614(9) 0.0350(5) Uani 1 1 d . .
H82 H 0.6395 0.7206 0.0445 0.042 Uiso 1 1 calc R U
C92 C 0.47838(13) 0.6600(2) 0.06286(8) 0.0255(4) Uani 1 1 d . .
C102 C 0.47416(17) 0.7289(2) 0.01786(9) 0.0373(6) Uani 1 1 d . .
H102 H 0.5073 0.7996 0.0193 0.045 Uiso 1 1 calc R U
C112 C 0.42236(19) 0.6959(2) -0.02911(10) 0.0448(7) Uani 1 1 d . .
H112 H 0.4217 0.7426 -0.0598 0.054 Uiso 1 1 calc R U
C122 C 0.37207(19) 0.5965(3) -0.03174(10) 0.0461(7) Uani 1 1 d . .
H122 H 0.3360 0.5746 -0.0639 0.055 Uiso 1 1 calc R U
C132 C 0.3747(2) 0.5292(3) 0.01273(12) 0.0609(9) Uani 1 1 d . .
H132 H 0.3396 0.4607 0.0113 0.073 Uiso 1 1 calc R U
C142 C 0.42790(19) 0.5595(3) 0.05989(10) 0.0455(7) Uani 1 1 d . .
H142 H 0.4295 0.5109 0.0902 0.055 Uiso 1 1 calc R U
C152 C 0.35605(13) 0.7898(2) 0.21469(9) 0.0304(5) Uani 1 1 d . .
C162 C 0.31028(15) 0.6837(3) 0.21420(11) 0.0431(6) Uani 1 1 d . .
H162 H 0.3369 0.6070 0.2162 0.052 Uiso 1 1 calc R U
C172 C 0.22541(16) 0.6893(3) 0.21085(13) 0.0532(8) Uani 1 1 d . .
H172 H 0.1944 0.6167 0.2101 0.064 Uiso 1 1 calc R U
C182 C 0.18671(15) 0.8012(3) 0.20857(11) 0.0473(7) Uani 1 1 d . .
H182 H 0.1293 0.8052 0.2072 0.057 Uiso 1 1 calc R U
C192 C 0.23122(15) 0.9069(3) 0.20826(10) 0.0409(6) Uani 1 1 d . .
H192 H 0.2044 0.9834 0.2065 0.049 Uiso 1 1 calc R U
C202 C 0.31555(14) 0.9009(2) 0.21062(10) 0.0349(5) Uani 1 1 d . .
H202 H 0.3457 0.9737 0.2094 0.042 Uiso 1 1 calc R U
C212 C 0.51484(14) 0.8087(2) 0.28589(8) 0.0313(5) Uani 1 1 d . .
C222 C 0.59657(15) 0.7744(2) 0.30403(9) 0.0323(5) Uani 1 1 d . .
H222 H 0.6264 0.7422 0.2800 0.039 Uiso 1 1 calc R U
C232 C 0.63537(17) 0.7864(3) 0.35650(10) 0.0415(6) Uani 1 1 d . .
H232 H 0.6913 0.7632 0.3683 0.050 Uiso 1 1 calc R U
C242 C 0.5918(2) 0.8324(4) 0.39136(11) 0.0632(9) Uani 1 1 d . .
H242 H 0.6177 0.8410 0.4274 0.076 Uiso 1 1 calc R U
C252 C 0.5108(2) 0.8658(5) 0.37389(13) 0.0844(14) Uani 1 1 d . .
H252 H 0.4812 0.8973 0.3982 0.101 Uiso 1 1 calc R U
C262 C 0.47151(19) 0.8543(4) 0.32127(11) 0.0626(10) Uani 1 1 d . .
H262 H 0.4155 0.8774 0.3097 0.075 Uiso 1 1 calc R U

loop_
_atom_site_aniso_label
_atom_site_aniso_U_11
_atom_site_aniso_U_22
_atom_site_aniso_U_33
_atom_site_aniso_U_23
_atom_site_aniso_U_13
_atom_site_aniso_U_12
Fe1 0.01376(13) 0.02263(16) 0.02116(14) 0.00098(11) 0.00263(10) 0.00131(11)
Fe2 0.02006(15) 0.02414(17) 0.03832(18) -0.00397(13) 0.00743(12) 0.00387(12)
O1 0.0193(8) 0.0691(14) 0.0340(9) 0.0105(8) -0.0016(6) -0.0016(8)
O2 0.0567(15) 0.098(2) 0.122(2) -0.0012(19) -0.0168(15) 0.0494(16)
O3 0.0702(15) 0.0654(15) 0.0783(16) -0.0097(12) 0.0510(13) 0.0105(12)
O4 0.0677(13) 0.0426(12) 0.0407(10) -0.0098(8) 0.0116(9) -0.0271(10)
C1 0.0220(10) 0.0336(12) 0.0256(10) 0.0049(9) 0.0068(8) 0.0004(9)
C2 0.0373(15) 0.0470(18) 0.072(2) -0.0063(15) 0.0057(14) 0.0167(13)
C3 0.0338(13) 0.0336(14) 0.0609(17) -0.0061(12) 0.0239(12) 0.0061(11)
C4 0.0376(12) 0.0302(13) 0.0293(11) -0.0058(9) 0.0067(9) 0.0032(10)
S11 0.0157(2) 0.0241(3) 0.0249(2) 0.00470(19) 0.00185(17) 0.00216(18)
S21 0.0154(2) 0.0289(3) 0.0209(2) -0.00269(19) 0.00502(17) 0.00013(19)
O11 0.0328(9) 0.0962(18) 0.0311(9) 0.0138(10) 0.0161(7) 0.0085(10)
O21 0.0163(7) 0.0470(10) 0.0301(8) -0.0057(7) 0.0040(6) 0.0032(7)
N11 0.0187(8) 0.0429(12) 0.0277(9) 0.0001(8) 0.0090(7) 0.0011(8)
N21 0.0613(18) 0.065(2) 0.091(2) -0.0177(17) 0.0224(16) 0.0142(16)
C11 0.0186(9) 0.0226(11) 0.0231(9) 0.0036(8) 0.0051(7) 0.0005(8)
C21 0.0238(10) 0.0451(15) 0.0228(10) 0.0086(9) 0.0022(8) 0.0042(10)
C31 0.0289(11) 0.0553(17) 0.0227(10) 0.0109(10) 0.0090(9) 0.0063(11)
C41 0.0217(10) 0.0381(13) 0.0245(10) 0.0049(9) 0.0088(8) 0.0031(9)
C51 0.0184(9) 0.0206(10) 0.0220(9) -0.0003(7) 0.0057(7) 0.0004(7)
C61 0.0164(9) 0.0209(10) 0.0239(9) -0.0041(8) 0.0040(7) 0.0002(7)
C71 0.0181(9) 0.0280(11) 0.0215(9) -0.0018(8) 0.0006(7) -0.0007(8)
C81 0.0208(9) 0.0293(12) 0.0177(9) -0.0006(8) 0.0037(7) 0.0001(8)
C91 0.0149(8) 0.0208(10) 0.0214(9) -0.0019(7) 0.0055(7) -0.0006(7)
C101 0.0169(9) 0.0178(10) 0.0209(9) 0.0001(7) 0.0031(7) 0.0004(7)
C111 0.0258(11) 0.0504(16) 0.0271(11) 0.0069(10) 0.0104(9) 0.0031(10)
C121 0.0194(9) 0.0264(11) 0.0263(10) -0.0043(8) 0.0078(8) -0.0004(8)
C131 0.0196(10) 0.0492(15) 0.0343(12) 0.0000(11) 0.0123(9) -0.0002(10)
C141 0.0274(11) 0.0477(15) 0.0299(11) 0.0002(10) 0.0104(9) 0.0005(10)
C151 0.0338(13) 0.0524(18) 0.0648(18) -0.0090(14) 0.0183(13) 0.0022(12)
C161 0.0537(19) 0.058(2) 0.091(3) -0.0212(19) 0.0218(18) -0.0014(16)
C171 0.0425(16) 0.075(2) 0.068(2) -0.0068(18) 0.0175(15) 0.0176(16)
C181 0.0303(13) 0.0604(19) 0.0460(15) -0.0013(13) 0.0101(11) 0.0041(12)
P12 0.0205(2) 0.0212(3) 0.0222(2) 0.0014(2) 0.00447(19) 0.0009(2)
P22 0.0169(2) 0.0304(3) 0.0246(3) 0.0029(2) 0.00622(19) 0.0018(2)
C12 0.0258(10) 0.0254(12) 0.0313(11) 0.0063(9) 0.0048(8) 0.0024(9)
C22 0.0213(10) 0.0294(12) 0.0295(11) 0.0091(9) 0.0032(8) -0.0008(8)
C32 0.0242(10) 0.0203(11) 0.0311(11) -0.0028(8) 0.0082(8) 0.0008(8)
C42 0.0279(11) 0.0432(15) 0.0409(13) 0.0127(11) 0.0087(10) 0.0036(11)
C52 0.0283(12) 0.0514(18) 0.0640(18) 0.0201(14) 0.0041(12) 0.0076(12)
C62 0.0275(12) 0.0367(15) 0.0727(19) -0.0044(13) 0.0178(12) 0.0020(11)
C72 0.0371(13) 0.0489(17) 0.0486(15) -0.0207(13) 0.0227(11) -0.0116(12)
C82 0.0314(12) 0.0433(15) 0.0316(11) -0.0094(10) 0.0099(9) -0.0046(10)
C92 0.0285(10) 0.0223(11) 0.0256(10) -0.0033(8) 0.0055(8) 0.0008(9)
C102 0.0497(15) 0.0253(13) 0.0318(12) 0.0014(9) -0.0017(10) -0.0077(11)
C112 0.0692(19) 0.0292(14) 0.0293(12) 0.0001(10) -0.0035(12) -0.0019(13)
C122 0.0557(17) 0.0448(17) 0.0326(13) -0.0131(11) -0.0015(11) -0.0097(13)
C132 0.079(2) 0.064(2) 0.0383(15) -0.0127(14) 0.0101(14) -0.0441(18)
C142 0.0669(18) 0.0411(16) 0.0285(12) -0.0048(11) 0.0102(12) -0.0259(14)
C152 0.0211(10) 0.0410(14) 0.0309(11) 0.0068(10) 0.0096(8) 0.0025(9)
C162 0.0274(12) 0.0432(16) 0.0608(17) 0.0166(13) 0.0144(11) 0.0024(11)
C172 0.0290(13) 0.0545(19) 0.078(2) 0.0221(16) 0.0156(13) -0.0028(12)
C182 0.0227(11) 0.068(2) 0.0541(16) 0.0141(14) 0.0135(11) 0.0047(12)
C192 0.0279(12) 0.0517(17) 0.0437(14) -0.0018(12) 0.0091(10) 0.0087(11)
C202 0.0260(11) 0.0389(14) 0.0400(13) -0.0051(10) 0.0079(9) 0.0012(10)
C212 0.0306(11) 0.0396(14) 0.0246(10) 0.0009(9) 0.0080(8) 0.0002(10)
C222 0.0336(12) 0.0329(13) 0.0298(11) 0.0034(9) 0.0052(9) -0.0002(10)
C232 0.0416(14) 0.0423(16) 0.0356(13) 0.0060(11) -0.0025(10) -0.0029(12)
C242 0.068(2) 0.091(3) 0.0264(13) -0.0057(15) 0.0011(13) -0.0063(19)
C252 0.066(2) 0.152(4) 0.0381(17) -0.022(2) 0.0192(16) 0.013(3)
C262 0.0438(16) 0.109(3) 0.0363(15) -0.0132(17) 0.0108(12) 0.0161(18)

loop_
_atom_type_symbol
_atom_type_description
_atom_type_scat_dispersion_real
_atom_type_scat_dispersion_imag
_atom_type_scat_source
C C 0.0033 0.0016 'International Tables Vol C Tables 4.2.6.8 and 6.1.1.4'
H H 0.0000 0.0000 'International Tables Vol C Tables 4.2.6.8 and 6.1.1.4'
Fe Fe 0.3463 0.8444 'International Tables Vol C Tables 4.2.6.8 and 6.1.1.4'
N N 0.0061 0.0033 'International Tables Vol C Tables 4.2.6.8 and 6.1.1.4'
O O 0.0106 0.0060 'International Tables Vol C Tables 4.2.6.8 and 6.1.1.4'
P P 0.1023 0.0942 'International Tables Vol C Tables 4.2.6.8 and 6.1.1.4'
S S 0.1246 0.1234 'International Tables Vol C Tables 4.2.6.8 and 6.1.1.4'

loop_
_geom_angle_atom_site_label_1
_geom_angle_atom_site_label_2
_geom_angle_atom_site_label_3
_geom_angle
C1 Fe1 P12 95.38(8)
C1 Fe1 P22 90.79(7)
P12 Fe1 P22 87.34(2)
C1 Fe1 S21 156.09(8)
P12 Fe1 S21 108.49(2)
P22 Fe1 S21 91.61(2)
C1 Fe1 S11 89.10(7)
P12 Fe1 S11 101.08(2)
P22 Fe1 S11 171.55(3)
S21 Fe1 S11 85.12(2)
C1 Fe1 Fe2 101.97(8)
P12 Fe1 Fe2 150.44(2)
P22 Fe1 Fe2 115.86(2)
S21 Fe1 Fe2 55.948(17)
S11 Fe1 Fe2 55.990(17)
C2 Fe2 C3 94.05(14)
C2 Fe2 C4 99.71(14)
C3 Fe2 C4 102.36(11)
C2 Fe2 S21 158.16(11)
C3 Fe2 S21 87.47(9)
C4 Fe2 S21 101.23(8)
C2 Fe2 S11 85.95(10)
C3 Fe2 S11 155.11(9)
C4 Fe2 S11 102.16(7)
S21 Fe2 S11 83.68(2)
C2 Fe2 Fe1 103.75(11)
C3 Fe2 Fe1 101.33(9)
C4 Fe2 Fe1 145.12(8)
S21 Fe2 Fe1 54.750(16)
S11 Fe2 Fe1 54.880(16)
O1 C1 Fe1 178.6(2)
O2 C2 Fe2 176.0(3)
O3 C3 Fe2 179.1(3)
O4 C4 Fe2 177.5(2)
C11 S11 Fe1 114.46(7)
C11 S11 Fe2 109.87(7)
Fe1 S11 Fe2 69.130(19)
C91 S21 Fe1 115.10(7)
C91 S21 Fe2 108.99(7)
Fe1 S21 Fe2 69.302(18)
C121 N11 C111 124.30(18)
C121 N11 C131 118.54(18)
C111 N11 C131 117.15(18)
C171 N21 C161 115.8(3)
C21 C11 C101 120.33(18)
C21 C11 S11 114.33(15)
C101 C11 S11 125.34(15)
C11 C21 C31 121.3(2)
C11 C21 H21 119.4
C31 C21 H21 119.4
C41 C31 C21 120.2(2)
C41 C31 H31 119.9
C21 C31 H31 119.9
C31 C41 C51 120.34(19)
C31 C41 C111 118.97(19)
C51 C41 C111 120.67(19)
C41 C51 C61 119.30(18)
C41 C51 C101 120.17(18)
C61 C51 C101 120.53(17)
C71 C61 C51 120.01(18)
C71 C61 C121 119.01(18)
C51 C61 C121 120.97(18)
C61 C71 C81 120.21(18)
C61 C71 H71 119.9
C81 C71 H71 119.9
C91 C81 C71 121.34(18)
C91 C81 H81 119.3
C71 C81 H81 119.3
C81 C91 C101 120.39(17)
C81 C91 S21 113.80(14)
C101 C91 S21 125.78(14)
C11 C101 C91 124.80(17)
C11 C101 C51 117.70(17)
C91 C101 C51 117.48(17)
O11 C111 N11 120.1(2)
O11 C111 C41 122.4(2)
N11 C111 C41 117.50(19)
O21 C121 N11 120.47(18)
O21 C121 C61 122.32(19)
N11 C121 C61 117.21(17)
N11 C131 C141 113.1(2)
N11 C131 H13A 109.0
C141 C131 H13A 109.0
N11 C131 H13B 109.0
C141 C131 H13B 109.0
H13A C131 H13B 107.8
C151 C141 C181 116.8(3)
C151 C141 C131 123.5(2)
C181 C141 C131 119.6(2)
C161 C151 C141 119.8(3)
C161 C151 H151 120.1
C141 C151 H151 120.1
N21 C161 C151 124.1(3)
N21 C161 H161 118.0
C151 C161 H161 118.0
N21 C171 C181 123.7(3)
N21 C171 H171 118.2
C181 C171 H171 118.2
C171 C181 C141 119.8(3)
C171 C181 H181 120.1
C141 C181 H181 120.1
C92 P12 C12 103.01(10)
C92 P12 C32 106.10(10)
C12 P12 C32 102.21(10)
C92 P12 Fe1 114.91(7)
C12 P12 Fe1 108.97(8)
C32 P12 Fe1 119.68(7)
C152 P22 C22 103.91(11)
C152 P22 C212 104.20(10)
C22 P22 C212 99.16(11)
C152 P22 Fe1 116.15(8)
C22 P22 Fe1 107.51(7)
C212 P22 Fe1 123.10(8)
C22 C12 P12 117.60(18)
C22 C12 H12 121.2
P12 C12 H12 121.2
C12 C22 P22 118.46(17)
C12 C22 H22 120.8
P22 C22 H22 120.8
C42 C32 C82 118.4(2)
C42 C32 P12 118.58(17)
C82 C32 P12 122.94(17)
C52 C42 C32 121.0(2)
C52 C42 H42 119.5
C32 C42 H42 119.5
C62 C52 C42 120.3(3)
C62 C52 H52 119.9
C42 C52 H52 119.9
C72 C62 C52 119.5(2)
C72 C62 H62 120.2
C52 C62 H62 120.2
C62 C72 C82 120.4(2)
C62 C72 H72 119.8
C82 C72 H72 119.8
C72 C82 C32 120.4(2)
C72 C82 H82 119.8
C32 C82 H82 119.8
C142 C92 C102 118.2(2)
C142 C92 P12 121.23(18)
C102 C92 P12 120.20(18)
C112 C102 C92 120.9(2)
C112 C102 H102 119.6
C92 C102 H102 119.6
C122 C112 C102 120.6(3)
C122 C112 H112 119.7
C102 C112 H112 119.7
C132 C122 C112 119.0(2)
C132 C122 H122 120.5
C112 C122 H122 120.5
C122 C132 C142 121.1(3)
C122 C132 H132 119.5
C142 C132 H132 119.5
C92 C142 C132 120.2(3)
C92 C142 H142 119.9
C132 C142 H142 119.9
C202 C152 C162 118.8(2)
C202 C152 P22 118.77(18)
C162 C152 P22 122.30(19)
C152 C162 C172 120.5(3)
C152 C162 H162 119.8
C172 C162 H162 119.8
C182 C172 C162 119.8(3)
C182 C172 H172 120.1
C162 C172 H172 120.1
C192 C182 C172 120.3(2)
C192 C182 H182 119.9
C172 C182 H182 119.9
C182 C192 C202 119.8(3)
C182 C192 H192 120.1
C202 C192 H192 120.1
C152 C202 C192 120.8(2)
C152 C202 H202 119.6
C192 C202 H202 119.6
C262 C212 C222 119.0(2)
C262 C212 P22 121.6(2)
C222 C212 P22 119.37(17)
C232 C222 C212 121.3(2)
C232 C222 H222 119.4
C212 C222 H222 119.4
C242 C232 C222 119.3(3)
C242 C232 H232 120.4
C222 C232 H232 120.4
C252 C242 C232 119.9(3)
C252 C242 H242 120.0
C232 C242 H242 120.0
C242 C252 C262 121.2(3)
C242 C252 H252 119.4
C262 C252 H252 119.4
C212 C262 C252 119.4(3)
C212 C262 H262 120.3
C252 C262 H262 120.3

loop_
_geom_bond_atom_site_label_1
_geom_bond_atom_site_label_2
_geom_bond_distance
Fe1 C1 1.754(2)
Fe1 P12 2.1767(6)
Fe1 P22 2.2159(6)
Fe1 S21 2.2270(5)
Fe1 S11 2.2331(6)
Fe1 Fe2 2.5510(5)
Fe2 C2 1.782(3)
Fe2 C3 1.794(3)
Fe2 C4 1.795(3)
Fe2 S21 2.2594(6)
Fe2 S11 2.2631(6)
O1 C1 1.155(3)
O2 C2 1.151(4)
O3 C3 1.143(3)
O4 C4 1.140(3)
S11 C11 1.775(2)
S21 C91 1.7700(19)
O11 C111 1.217(3)
O21 C121 1.221(3)
N11 C121 1.388(3)
N11 C111 1.395(3)
N11 C131 1.474(3)
N21 C171 1.338(5)
N21 C161 1.340(4)
C11 C21 1.382(3)
C11 C101 1.423(3)
C21 C31 1.391(3)
C21 H21 0.9500
C31 C41 1.375(3)
C31 H31 0.9500
C41 C51 1.411(3)
C41 C111 1.476(3)
C51 C61 1.412(3)
C51 C101 1.429(3)
C61 C71 1.375(3)
C61 C121 1.479(3)
C71 C81 1.395(3)
C71 H71 0.9500
C81 C91 1.379(3)
C81 H81 0.9500
C91 C101 1.426(3)
C131 C141 1.498(4)
C131 H13A 0.9900
C131 H13B 0.9900
C141 C151 1.381(4)
C141 C181 1.385(3)
C151 C161 1.376(5)
C151 H151 0.9500
C161 H161 0.9500
C171 C181 1.384(5)
C171 H171 0.9500
C181 H181 0.9500
P12 C92 1.820(2)
P12 C12 1.821(2)
P12 C32 1.831(2)
P22 C152 1.822(2)
P22 C22 1.823(2)
P22 C212 1.835(2)
C12 C22 1.320(3)
C12 H12 0.9500
C22 H22 0.9500
C32 C42 1.384(3)
C32 C82 1.393(3)
C42 C52 1.384(3)
C42 H42 0.9500
C52 C62 1.379(4)
C52 H52 0.9500
C62 C72 1.375(4)
C62 H62 0.9500
C72 C82 1.389(3)
C72 H72 0.9500
C82 H82 0.9500
C92 C142 1.381(3)
C92 C102 1.387(3)
C102 C112 1.384(3)
C102 H102 0.9500
C112 C122 1.370(4)
C112 H112 0.9500
C122 C132 1.370(4)
C122 H122 0.9500
C132 C142 1.391(4)
C132 H132 0.9500
C142 H142 0.9500
C152 C202 1.390(4)
C152 C162 1.393(4)
C162 C172 1.398(4)
C162 H162 0.9500
C172 C182 1.385(4)
C172 H172 0.9500
C182 C192 1.380(4)
C182 H182 0.9500
C192 C202 1.393(3)
C192 H192 0.9500
C202 H202 0.9500
C212 C262 1.385(4)
C212 C222 1.391(3)
C222 C232 1.387(3)
C222 H222 0.9500
C232 C242 1.379(4)
C232 H232 0.9500
C242 C252 1.375(5)
C242 H242 0.9500
C252 C262 1.392(4)
C252 H252 0.9500
C262 H262 0.9500

loop_
_geom_torsion_atom_site_label_1
_geom_torsion_atom_site_label_2
_geom_torsion_atom_site_label_3
_geom_torsion_atom_site_label_4
_geom_torsion
Fe1 S11 C11 C21 142.80(16)
Fe2 S11 C11 C21 -141.78(16)
Fe1 S11 C11 C101 -37.4(2)
Fe2 S11 C11 C101 38.1(2)
C101 C11 C21 C31 -0.3(4)
S11 C11 C21 C31 179.5(2)
C11 C21 C31 C41 -0.4(4)
C21 C31 C41 C51 1.1(4)
C21 C31 C41 C111 179.4(2)
C31 C41 C51 C61 178.4(2)
C111 C41 C51 C61 0.2(3)
C31 C41 C51 C101 -1.1(3)
C111 C41 C51 C101 -179.3(2)
C41 C51 C61 C71 -177.6(2)
C101 C51 C61 C71 1.9(3)
C41 C51 C61 C121 1.7(3)
C101 C51 C61 C121 -178.86(19)
C51 C61 C71 C81 -1.8(3)
C121 C61 C71 C81 178.9(2)
C61 C71 C81 C91 0.5(3)
C71 C81 C91 C101 0.7(3)
C71 C81 C91 S21 179.03(17)
Fe1 S21 C91 C81 -143.92(14)
Fe2 S21 C91 C81 140.65(15)
Fe1 S21 C91 C101 34.3(2)
Fe2 S21 C91 C101 -41.2(2)
C21 C11 C101 C91 -178.0(2)
S11 C11 C101 C91 2.2(3)
C21 C11 C101 C51 0.4(3)
S11 C11 C101 C51 -179.49(16)
C81 C91 C101 C11 177.7(2)
S21 C91 C101 C11 -0.4(3)
C81 C91 C101 C51 -0.7(3)
S21 C91 C101 C51 -178.73(15)
C41 C51 C101 C11 0.3(3)
C61 C51 C101 C11 -179.10(19)
C41 C51 C101 C91 178.8(2)
C61 C51 C101 C91 -0.6(3)
C121 N11 C111 O11 -178.0(2)
C131 N11 C111 O11 0.8(4)
C121 N11 C111 C41 0.6(4)
C131 N11 C111 C41 179.4(2)
C31 C41 C111 O11 -1.0(4)
C51 C41 C111 O11 177.3(3)
C31 C41 C111 N11 -179.6(2)
C51 C41 C111 N11 -1.3(4)
C111 N11 C121 O21 -178.7(2)
C131 N11 C121 O21 2.5(3)
C111 N11 C121 C61 1.2(3)
C131 N11 C121 C61 -177.6(2)
C71 C61 C121 O21 -3.3(3)
C51 C61 C121 O21 177.5(2)
C71 C61 C121 N11 176.9(2)
C51 C61 C121 N11 -2.4(3)
C121 N11 C131 C141 93.9(3)
C111 N11 C131 C141 -85.0(3)
N11 C131 C141 C151 17.8(3)
N11 C131 C141 C181 -166.0(2)
C181 C141 C151 C161 0.8(4)
C131 C141 C151 C161 177.2(3)
C171 N21 C161 C151 -0.6(6)
C141 C151 C161 N21 0.3(6)
C161 N21 C171 C181 -0.2(6)
N21 C171 C181 C141 1.4(5)
C151 C141 C181 C171 -1.6(4)
C131 C141 C181 C171 -178.1(3)
C92 P12 C12 C22 -118.42(19)
C32 P12 C12 C22 131.63(18)
Fe1 P12 C12 C22 4.0(2)
P12 C12 C22 P22 -2.7(2)
C152 P22 C22 C12 123.75(18)
C212 P22 C22 C12 -129.03(19)
Fe1 P22 C22 C12 0.09(19)
C92 P12 C32 C42 -147.8(2)
C12 P12 C32 C42 -40.2(2)
Fe1 P12 C32 C42 80.2(2)
C92 P12 C32 C82 36.2(2)
C12 P12 C32 C82 143.8(2)
Fe1 P12 C32 C82 -95.8(2)
C82 C32 C42 C52 -2.3(4)
P12 C32 C42 C52 -178.5(2)
C32 C42 C52 C62 0.9(5)
C42 C52 C62 C72 1.0(5)
C52 C62 C72 C82 -1.3(4)
C62 C72 C82 C32 -0.1(4)
C42 C32 C82 C72 1.9(4)
P12 C32 C82 C72 177.9(2)
C12 P12 C92 C142 5.1(2)
C32 P12 C92 C142 112.1(2)
Fe1 P12 C92 C142 -113.3(2)
C12 P12 C92 C102 178.4(2)
C32 P12 C92 C102 -74.6(2)
Fe1 P12 C92 C102 60.0(2)
C142 C92 C102 C112 -1.7(4)
P12 C92 C102 C112 -175.2(2)
C92 C102 C112 C122 2.1(5)
C102 C112 C122 C132 -0.9(5)
C112 C122 C132 C142 -0.7(5)
C102 C92 C142 C132 0.1(4)
P12 C92 C142 C132 173.6(3)
C122 C132 C142 C92 1.1(5)
C22 P22 C152 C202 -170.06(19)
C212 P22 C152 C202 86.5(2)
Fe1 P22 C152 C202 -52.2(2)
C22 P22 C152 C162 6.0(2)
C212 P22 C152 C162 -97.4(2)
Fe1 P22 C152 C162 123.8(2)
C202 C152 C162 C172 -1.4(4)
P22 C152 C162 C172 -177.4(2)
C152 C162 C172 C182 -0.7(5)
C162 C172 C182 C192 1.6(5)
C172 C182 C192 C202 -0.4(4)
C162 C152 C202 C192 2.6(4)
P22 C152 C202 C192 178.79(19)
C182 C192 C202 C152 -1.7(4)
C152 P22 C212 C262 -17.9(3)
C22 P22 C212 C262 -124.9(3)
Fe1 P22 C212 C262 117.1(3)
C152 P22 C212 C222 160.0(2)
C22 P22 C212 C222 53.0(2)
Fe1 P22 C212 C222 -65.0(2)
C262 C212 C222 C232 -0.8(4)
P22 C212 C222 C232 -178.7(2)
C212 C222 C232 C242 0.5(4)
C222 C232 C242 C252 0.0(6)
C232 C242 C252 C262 -0.1(7)
C222 C212 C262 C252 0.6(5)
P22 C212 C262 C252 178.5(3)
C242 C252 C262 C212 -0.2(7)

loop_
_platon_squeeze_void_nr
_platon_squeeze_void_average_x
_platon_squeeze_void_average_y
_platon_squeeze_void_average_z
_platon_squeeze_void_volume
_platon_squeeze_void_count_electrons
_platon_squeeze_void_content
1 0.271 -0.198 0.383 135 38 ' '
2 0.729 0.198 0.617 135 38 ' '
3 0.229 0.302 0.117 135 38 ' '
4 0.771 0.698 0.883 135 38 ' '
